data_2220196
loop_
_publ_author_name
'Khaledi, Hamid'
'Mohd Ali, Hapipah'
'Ng, Seik Weng'

_publ_section_title
;
 Benzyl
 <i>N</i>'-(1-methyl-1<i>H</i>-indol-2-ylmethylene)hydrazinecarbodithioate
;
_journal_coeditor_code HB2848
_journal_issue 12
_journal_name_full 'Acta Crystallographica Section E'
_journal_page_first o2430
_journal_paper_doi 10.1107/S1600536808038579
_journal_volume 64
_journal_year 2008
_chemical_formula_iupac 'C18 H17 N3 S2'
_chemical_formula_moiety 'C18 H17 N3 S2'
_chemical_formula_sum 'C18 H17 N3 S2'
_chemical_formula_weight 339.47
_chemical_name_systematic
;Benzyl
 <i>N</i>'-(1-methyl-1<i>H</i>-indol-2-ylmethylene)hydrazinecarbodithioate
;
_space_group_IT_number 2
_symmetry_cell_setting triclinic
_symmetry_space_group_name_Hall '-P 1'
_symmetry_space_group_name_H-M 'P -1'
_atom_sites_solution_hydrogens geom
_atom_sites_solution_primary direct
_atom_sites_solution_secondary difmap
_audit_creation_method SHELXL-97
_cell_angle_alpha 108.203(2)
_cell_angle_beta 90.230(2)
_cell_angle_gamma 96.191(2)
_cell_formula_units_Z 2
_cell_length_a 5.12030(10)
_cell_length_b 11.9377(3)
_cell_length_c 14.1936(4)
_cell_measurement_reflns_used 2060
_cell_measurement_temperature 100(2)
_cell_measurement_theta_max 28.1
_cell_measurement_theta_min 2.6
_cell_volume 818.70(4)
_computing_cell_refinement 'SAINT (Bruker, 2007)'
_computing_data_collection 'APEX2 (Bruker, 2007)'
_computing_data_reduction 'SAINT (Bruker, 2007)'
_computing_molecular_graphics 'X-SEED (Barbour, 2001)'
_computing_publication_material 'pubCIF (Westrip, 2008)'
_computing_structure_refinement 'SHELXL97 (Sheldrick, 2008)'
_computing_structure_solution 'SHELXS97 (Sheldrick, 2008)'
_diffrn_ambient_temperature 100(2)
_diffrn_measured_fraction_theta_full 0.990
_diffrn_measured_fraction_theta_max 0.990
_diffrn_measurement_device_type 'Bruker SMART APEX'
_diffrn_measurement_method \w
_diffrn_radiation_monochromator graphite
_diffrn_radiation_source 'fine-focus sealed tube'
_diffrn_radiation_type MoK\a
_diffrn_radiation_wavelength 0.71073
_diffrn_reflns_av_R_equivalents 0.0467
_diffrn_reflns_av_sigmaI/netI 0.0760
_diffrn_reflns_limit_h_max 6
_diffrn_reflns_limit_h_min -6
_diffrn_reflns_limit_k_max 15
_diffrn_reflns_limit_k_min -15
_diffrn_reflns_limit_l_max 18
_diffrn_reflns_limit_l_min -18
_diffrn_reflns_number 7605
_diffrn_reflns_theta_full 27.50
_diffrn_reflns_theta_max 27.50
_diffrn_reflns_theta_min 1.51
_diffrn_standards_decay_% 0
_diffrn_standards_interval_count 0
_diffrn_standards_interval_time 0
_diffrn_standards_number 0
_exptl_absorpt_coefficient_mu 0.327
_exptl_absorpt_correction_T_max 0.987
_exptl_absorpt_correction_T_min 0.880
_exptl_absorpt_correction_type multi-scan
_exptl_absorpt_process_details '(SADABS; Sheldrick, 1996)'
_exptl_crystal_colour Orange
_exptl_crystal_density_diffrn 1.377
_exptl_crystal_density_method 'not measured'
_exptl_crystal_description Prism
_exptl_crystal_F_000 356
_exptl_crystal_size_max 0.40
_exptl_crystal_size_mid 0.08
_exptl_crystal_size_min 0.04
_refine_diff_density_max 1.564
_refine_diff_density_min -0.592
_refine_ls_extinction_method none
_refine_ls_goodness_of_fit_ref 1.128
_refine_ls_hydrogen_treatment constr
_refine_ls_matrix_type full
_refine_ls_number_parameters 209
_refine_ls_number_reflns 3732
_refine_ls_number_restraints 0
_refine_ls_restrained_S_all 1.128
_refine_ls_R_factor_all 0.1054
_refine_ls_R_factor_gt 0.0748
_refine_ls_shift/su_max 0.001
_refine_ls_shift/su_mean 0.001
_refine_ls_structure_factor_coef Fsqd
_refine_ls_weighting_details 'calc w=1/[\s^2^(Fo^2^)+(0.1301P)^2^+0.2413P] where P=(Fo^2^+2Fc^2^)/3'
_refine_ls_weighting_scheme calc
_refine_ls_wR_factor_gt 0.1940
_refine_ls_wR_factor_ref 0.2246
_reflns_number_gt 2653
_reflns_number_total 3732
_reflns_threshold_expression I>2\s(I)
_cod_data_source_file hb2848.cif
_cod_data_source_block I
_cod_depositor_comments
;
The following automatic conversions were performed:
'_symmetry_cell_setting' value 'Triclinic' changed to 'triclinic'
according to '/home/saulius/struct/CIF-dictionaries/cif_core.dic'
dictionary named 'cif_core.dic' version 2.4.1 from
2010-06-29.

'_exptl_absorpt_correction_type' value 'Multi-scan' changed
to 'multi-scan' according to
'/home/saulius/struct/CIF-dictionaries/cif_core.dic' dictionary named
'cif_core.dic' version 2.4.1 from 2010-06-29.

Automatic conversion script
Id: cif_fix_enum 1527 2010-12-29 10:47:43Z saulius 

The following automatic conversions were performed:

'_symmetry_cell_setting' value 'Triclinic' changed to 'triclinic'
according to /home/saulius/struct/CIF-dictionaries/cif_core.dic
dictionary named 'cif_core.dic' version 2.4.1 from
2010-06-29.

'_exptl_absorpt_correction_type' value 'Multi-scan'
changed to 'multi-scan' according to
/home/saulius/struct/CIF-dictionaries/cif_core.dic dictionary named
'cif_core.dic' version 2.4.1 from 2010-06-29.

Automatic conversion script
Id: cif_fix_values 1715 2011-07-08 13:25:40Z adriana 
;
_cod_original_cell_volume 818.70(3)
_cod_database_code 2220196
_cod_database_fobs_code 2220196

loop_
_symmetry_equiv_pos_as_xyz
'x, y, z'
'-x, -y, -z'

loop_
_atom_site_type_symbol
_atom_site_label
_atom_site_fract_x
_atom_site_fract_y
_atom_site_fract_z
_atom_site_U_iso_or_equiv
_atom_site_adp_type
_atom_site_calc_flag
_atom_site_refinement_flags
_atom_site_occupancy
S S1 0.58962(17) 0.85808(8) 0.65532(7) 0.0205(3) Uani d . 1
S S2 0.72855(18) 0.65218(8) 0.48348(7) 0.0221(3) Uani d . 1
N N1 0.3474(6) 0.6436(3) 0.6054(2) 0.0201(7) Uani d . 1
H H1 0.3089 0.5687 0.5697 0.024 Uiso calc R 1
N N2 0.2021(6) 0.6924(3) 0.6868(2) 0.0195(7) Uani d . 1
N N3 -0.1582(6) 0.7565(3) 0.8569(2) 0.0184(7) Uani d . 1
C C1 0.9083(7) 1.0499(3) 0.6464(3) 0.0215(8) Uani d . 1
C C2 1.1083(7) 1.1026(3) 0.7164(3) 0.0220(8) Uani d . 1
H H2 1.2181 1.0543 0.7367 0.026 Uiso calc R 1
C C3 1.1524(7) 1.2255(4) 0.7581(3) 0.0225(8) Uani d . 1
H H3 1.2914 1.2608 0.8062 0.027 Uiso calc R 1
C C4 0.9918(7) 1.2961(3) 0.7288(3) 0.0220(8) Uani d . 1
H H4 1.0218 1.3801 0.7563 0.026 Uiso calc R 1
C C5 0.7885(8) 1.2441(4) 0.6596(3) 0.0245(8) Uani d . 1
H H5 0.6772 1.2924 0.6402 0.029 Uiso calc R 1
C C6 0.7460(7) 1.1216(4) 0.6183(3) 0.0245(8) Uani d . 1
H H6 0.6058 1.0864 0.5707 0.029 Uiso calc R 1
C C7 0.8657(7) 0.9171(3) 0.5981(3) 0.0241(8) Uani d . 1
H H7A 1.0257 0.8814 0.6075 0.029 Uiso calc R 1
H H7B 0.8278 0.8978 0.5260 0.029 Uiso calc R 1
C C8 0.5454(7) 0.7094(3) 0.5804(3) 0.0172(7) Uani d . 1
C C9 0.0151(7) 0.6197(3) 0.7016(3) 0.0207(8) Uani d . 1
H H9 -0.0098 0.5417 0.6557 0.025 Uiso calc R 1
C C10 -0.1597(7) 0.6484(3) 0.7829(3) 0.0188(8) Uani d . 1
C C11 0.0120(8) 0.8667(3) 0.8688(3) 0.0256(9) Uani d . 1
H H11A 0.1053 0.8922 0.9337 0.038 Uiso calc R 1
H H11B -0.0949 0.9284 0.8643 0.038 Uiso calc R 1
H H11C 0.1397 0.8536 0.8163 0.038 Uiso calc R 1
C C12 -0.3503(7) 0.7444(3) 0.9212(3) 0.0194(8) Uani d . 1
C C13 -0.4243(8) 0.8289(4) 1.0078(3) 0.0240(8) Uani d . 1
H H13 -0.3371 0.9075 1.0304 0.029 Uiso calc R 1
C C14 -0.6278(8) 0.7930(4) 1.0584(3) 0.0268(9) Uani d . 1
H H14 -0.6825 0.8482 1.1170 0.032 Uiso calc R 1
C C15 -0.7569(8) 0.6772(4) 1.0260(3) 0.0289(9) Uani d . 1
H H15 -0.8972 0.6556 1.0628 0.035 Uiso calc R 1
C C16 -0.6840(8) 0.5941(4) 0.9418(3) 0.0273(9) Uani d . 1
H H16 -0.7720 0.5157 0.9206 0.033 Uiso calc R 1
C C17 -0.4769(7) 0.6274(3) 0.8878(3) 0.0206(8) Uani d . 1
C C18 -0.3533(7) 0.5682(3) 0.8002(3) 0.0218(8) Uani d . 1
H H18 -0.3958 0.4877 0.7605 0.026 Uiso calc R 1

loop_
_atom_site_aniso_label
_atom_site_aniso_U_11
_atom_site_aniso_U_22
_atom_site_aniso_U_33
_atom_site_aniso_U_12
_atom_site_aniso_U_13
_atom_site_aniso_U_23
S1 0.0212(5) 0.0153(5) 0.0253(5) 0.0064(3) 0.0069(4) 0.0053(4)
S2 0.0263(5) 0.0180(5) 0.0230(5) 0.0078(4) 0.0098(4) 0.0060(4)
N1 0.0221(15) 0.0163(15) 0.0211(16) 0.0058(12) 0.0055(13) 0.0034(12)
N2 0.0221(15) 0.0181(16) 0.0211(16) 0.0090(12) 0.0056(13) 0.0081(13)
N3 0.0220(15) 0.0131(15) 0.0230(16) 0.0065(12) 0.0057(13) 0.0081(12)
C1 0.0207(18) 0.0182(19) 0.027(2) 0.0074(14) 0.0118(15) 0.0076(15)
C2 0.0193(18) 0.0203(19) 0.030(2) 0.0093(14) 0.0061(15) 0.0101(16)
C3 0.0194(18) 0.023(2) 0.025(2) 0.0051(14) 0.0031(15) 0.0075(16)
C4 0.0253(19) 0.0205(19) 0.0228(19) 0.0067(15) 0.0096(15) 0.0090(15)
C5 0.029(2) 0.023(2) 0.028(2) 0.0122(16) 0.0087(17) 0.0129(16)
C6 0.0219(19) 0.025(2) 0.028(2) 0.0079(15) 0.0019(16) 0.0074(16)
C7 0.0189(17) 0.021(2) 0.033(2) 0.0059(14) 0.0093(16) 0.0069(16)
C8 0.0171(16) 0.0173(18) 0.0192(17) 0.0078(13) 0.0024(14) 0.0069(14)
C9 0.0236(18) 0.0152(18) 0.0247(19) 0.0069(14) 0.0022(15) 0.0067(15)
C10 0.0232(18) 0.0152(18) 0.0210(18) 0.0064(14) 0.0006(15) 0.0086(14)
C11 0.031(2) 0.0130(18) 0.033(2) 0.0006(15) 0.0061(17) 0.0077(16)
C12 0.0201(17) 0.0182(18) 0.0227(19) 0.0066(14) 0.0018(15) 0.0089(15)
C13 0.0257(19) 0.022(2) 0.025(2) 0.0067(15) 0.0031(16) 0.0066(16)
C14 0.028(2) 0.031(2) 0.023(2) 0.0126(16) 0.0058(16) 0.0069(17)
C15 0.0226(19) 0.037(2) 0.029(2) 0.0038(16) 0.0067(16) 0.0126(18)
C16 0.027(2) 0.027(2) 0.028(2) 0.0010(16) 0.0059(17) 0.0098(17)
C17 0.0214(18) 0.0199(19) 0.0227(19) 0.0075(14) 0.0029(15) 0.0084(15)
C18 0.0256(19) 0.0168(18) 0.0243(19) 0.0055(14) 0.0047(15) 0.0073(15)

loop_
_atom_type_symbol
_atom_type_description
_atom_type_scat_dispersion_real
_atom_type_scat_dispersion_imag
_atom_type_scat_source
C C 0.0033 0.0016 'International Tables Vol C Tables 4.2.6.8 and 6.1.1.4'
H H 0.0000 0.0000 'International Tables Vol C Tables 4.2.6.8 and 6.1.1.4'
N N 0.0061 0.0033 'International Tables Vol C Tables 4.2.6.8 and 6.1.1.4'
S S 0.1246 0.1234 'International Tables Vol C Tables 4.2.6.8 and 6.1.1.4'

loop_
_geom_angle_atom_site_label_1
_geom_angle_atom_site_label_2
_geom_angle_atom_site_label_3
_geom_angle
C8 S1 C7 101.41(18)
C8 N1 N2 120.4(3)
C8 N1 H1 119.8
N2 N1 H1 119.8
C9 N2 N1 114.0(3)
C12 N3 C10 107.9(3)
C12 N3 C11 123.7(3)
C10 N3 C11 128.4(3)
C2 C1 C6 118.9(3)
C2 C1 C7 121.4(3)
C6 C1 C7 119.7(4)
C1 C2 C3 121.1(3)
C1 C2 H2 119.5
C3 C2 H2 119.5
C4 C3 C2 119.5(4)
C4 C3 H3 120.2
C2 C3 H3 120.2
C5 C4 C3 119.9(4)
C5 C4 H4 120.1
C3 C4 H4 120.1
C4 C5 C6 120.2(4)
C4 C5 H5 119.9
C6 C5 H5 119.9
C5 C6 C1 120.3(4)
C5 C6 H6 119.8
C1 C6 H6 119.8
C1 C7 S1 108.2(3)
C1 C7 H7A 110.0
S1 C7 H7A 110.0
C1 C7 H7B 110.0
S1 C7 H7B 110.0
H7A C7 H7B 108.4
N1 C8 S2 121.5(3)
N1 C8 S1 114.4(3)
S2 C8 S1 124.0(2)
N2 C9 C10 124.5(3)
N2 C9 H9 117.7
C10 C9 H9 117.7
C18 C10 N3 109.2(3)
C18 C10 C9 123.9(3)
N3 C10 C9 126.9(3)
N3 C11 H11A 109.5
N3 C11 H11B 109.5
H11A C11 H11B 109.5
N3 C11 H11C 109.5
H11A C11 H11C 109.5
H11B C11 H11C 109.5
N3 C12 C17 108.9(3)
N3 C12 C13 129.3(4)
C17 C12 C13 121.8(4)
C14 C13 C12 117.2(4)
C14 C13 H13 121.4
C12 C13 H13 121.4
C13 C14 C15 121.8(4)
C13 C14 H14 119.1
C15 C14 H14 119.1
C16 C15 C14 121.2(4)
C16 C15 H15 119.4
C14 C15 H15 119.4
C15 C16 C17 118.8(4)
C15 C16 H16 120.6
C17 C16 H16 120.6
C16 C17 C12 119.3(4)
C16 C17 C18 134.3(4)
C12 C17 C18 106.4(3)
C10 C18 C17 107.5(3)
C10 C18 H18 126.2
C17 C18 H18 126.2

loop_
_geom_bond_atom_site_label_1
_geom_bond_atom_site_label_2
_geom_bond_distance
S1 C8 1.750(4)
S1 C7 1.818(4)
S2 C8 1.673(4)
N1 C8 1.332(5)
N1 N2 1.382(4)
N1 H1 0.8800
N2 C9 1.284(5)
N3 C12 1.371(5)
N3 C10 1.386(5)
N3 C11 1.460(5)
C1 C2 1.377(5)
C1 C6 1.395(5)
C1 C7 1.509(5)
C2 C3 1.392(5)
C2 H2 0.9500
C3 C4 1.387(5)
C3 H3 0.9500
C4 C5 1.380(6)
C4 H4 0.9500
C5 C6 1.388(6)
C5 H5 0.9500
C6 H6 0.9500
C7 H7A 0.9900
C7 H7B 0.9900
C9 C10 1.442(5)
C9 H9 0.9500
C10 C18 1.380(5)
C11 H11A 0.9800
C11 H11B 0.9800
C11 H11C 0.9800
C12 C17 1.409(5)
C12 C13 1.409(5)
C13 C14 1.374(6)
C13 H13 0.9500
C14 C15 1.401(6)
C14 H14 0.9500
C15 C16 1.377(6)
C15 H15 0.9500
C16 C17 1.405(6)
C16 H16 0.9500
C17 C18 1.415(5)
C18 H18 0.9500

loop_
_geom_hbond_atom_site_label_D
_geom_hbond_atom_site_label_H
_geom_hbond_atom_site_label_A
_geom_hbond_site_symmetry_A
_geom_hbond_distance_DH
_geom_hbond_distance_HA
_geom_hbond_distance_DA
_geom_hbond_angle_DHA
_geom_hbond_publ_flag
N1 H1 S2 2_666 0.88 2.49 3.336(3) 161 yes

loop_
_geom_torsion_atom_site_label_1
_geom_torsion_atom_site_label_2
_geom_torsion_atom_site_label_3
_geom_torsion_atom_site_label_4
_geom_torsion
C8 N1 N2 C9 179.1(3)
C6 C1 C2 C3 -0.9(6)
C7 C1 C2 C3 177.7(4)
C1 C2 C3 C4 0.2(6)
C2 C3 C4 C5 0.7(6)
C3 C4 C5 C6 -0.8(6)
C4 C5 C6 C1 0.0(6)
C2 C1 C6 C5 0.8(6)
C7 C1 C6 C5 -177.8(4)
C2 C1 C7 S1 102.5(4)
C6 C1 C7 S1 -78.9(4)
C8 S1 C7 C1 172.9(3)
N2 N1 C8 S2 178.8(2)
N2 N1 C8 S1 -2.4(4)
C7 S1 C8 N1 -179.1(3)
C7 S1 C8 S2 -0.3(3)
N1 N2 C9 C10 178.4(3)
C12 N3 C10 C18 0.2(4)
C11 N3 C10 C18 -179.8(4)
C12 N3 C10 C9 -177.9(3)
C11 N3 C10 C9 2.0(6)
N2 C9 C10 C18 -177.4(4)
N2 C9 C10 N3 0.5(6)
C10 N3 C12 C17 -0.2(4)
C11 N3 C12 C17 179.8(3)
C10 N3 C12 C13 179.8(4)
C11 N3 C12 C13 -0.2(6)
N3 C12 C13 C14 179.4(4)
C17 C12 C13 C14 -0.6(6)
C12 C13 C14 C15 0.3(6)
C13 C14 C15 C16 0.2(7)
C14 C15 C16 C17 -0.3(6)
C15 C16 C17 C12 0.0(6)
C15 C16 C17 C18 -179.5(4)
N3 C12 C17 C16 -179.5(3)
C13 C12 C17 C16 0.5(6)
N3 C12 C17 C18 0.1(4)
C13 C12 C17 C18 -179.9(3)
N3 C10 C18 C17 -0.2(4)
C9 C10 C18 C17 178.1(3)
C16 C17 C18 C10 179.5(4)
C12 C17 C18 C10 0.0(4)

loop_
_cod_related_entry_id
_cod_related_entry_database
_cod_related_entry_code
1 ChemSpider 30655663
